data_8101661
loop_
_publ_author_name
'Frenzen, Gerlinde'
'Pilz, Astrid'
'Frauenrath, Herbert'
'Reim, Stefan'

_publ_section_title
;Crystal structure of
 dibromo[(-)-2,2-dimethyl-4,5-bis(diphenylphoshinomethyl)-
1,3-dioxolane-<i>P</i>,<i>P</i>']
 nickel-dichloromethane (1/1), C~31~H~32~Br~2~NiO~2~P~2~ &#x00B7; CH~2~Cl~2~
;
_journal_issue 4
_journal_name_full 'Zeitschrift f\"ur Kristallographie - New Crystal Structures'
_journal_page_first 775
_journal_page_last 776
_journal_volume 213
_journal_year 1998
_chemical_formula_structural 'C31H32Br2NiO2P2 x CH2Cl2'
_chemical_formula_sum 'C32 H32 Br2 Cl2 Ni O2 P2'
_chemical_formula_weight 799.95
_space_group_IT_number 19
_symmetry_cell_setting orthorhombic
_symmetry_space_group_name_Hall 'P 2ac 2ab'
_symmetry_space_group_name_H-M 'P 21 21 21'
_cell_angle_alpha 90.00
_cell_angle_beta 90.00
_cell_angle_gamma 90.00
_cell_formula_units_Z 4
_cell_length_a 10.7350(10)
_cell_length_b 17.560(3)
_cell_length_c 17.6850(10)
_cell_measurement_temperature 293(2)
_cell_volume 3333.7(7)
_diffrn_ambient_temperature 293(2)
_exptl_crystal_density_diffrn 1.594
_refine_ls_R_factor_obs 0.0687
_refine_ls_wR_factor_obs 0.1734
_cod_depositor_comments
;
The following automatic conversions were performed:
'_symmetry_cell_setting' value 'Orthorhombic' changed to 'orthorhombic'
according to '/home/saulius/struct/CIF-dictionaries/cif_core.dic'
dictionary named 'cif_core.dic' version 2.4.1 from 2010-06-29.

Automatic conversion script
Id: cif_fix_enum 1527 2010-12-29 10:47:43Z saulius 
;
_cod_database_code 8101661

loop_
_symmetry_equiv_pos_as_xyz
'x, y, z'
'-x+1/2, -y, z+1/2'
'-x, y+1/2, -z+1/2'
'x+1/2, -y+1/2, -z'

loop_
_atom_site_aniso_label
_atom_site_aniso_U_11
_atom_site_aniso_U_22
_atom_site_aniso_U_33
_atom_site_aniso_U_23
_atom_site_aniso_U_13
_atom_site_aniso_U_12
Ni 0.0292(5) 0.0335(5) 0.0272(4) -0.0015(4) -0.0004(4) 0.0059(4)
Br1 0.0639(6) 0.0352(4) 0.0451(4) 0.0047(4) 0.0026(4) 0.0112(4)
Br2 0.0329(4) 0.0724(6) 0.0505(5) 0.0183(5) 0.0108(4) 0.0108(4)
P1 0.0311(9) 0.0300(10) 0.0269(9) 0.0001(8) -0.0024(8) 0.0005(8)
P2 0.0284(9) 0.0321(9) 0.0240(8) -0.0010(8) -0.0015(7) 0.0012(8)
C1 0.038(4) 0.037(5) 0.032(4) 0.004(3) -0.009(3) 0.006(3)
C2 0.040(4) 0.024(4) 0.033(4) 0.007(3) 0.000(3) 0.005(3)
C3 0.039(4) 0.021(3) 0.029(3) 0.004(3) -0.005(3) 0.008(3)
C4 0.033(4) 0.032(4) 0.037(4) 0.003(3) -0.002(3) 0.005(3)
O1 0.055(4) 0.030(3) 0.031(3) -0.004(2) -0.008(3) 0.009(3)
O2 0.064(4) 0.034(3) 0.038(3) 0.000(2) 0.003(3) 0.017(3)
C5 0.056(5) 0.031(4) 0.042(4) 0.011(4) -0.004(4) 0.006(4)
C6 0.081(7) 0.047(5) 0.058(6) 0.006(4) -0.005(6) -0.021(6)
C7 0.086(8) 0.046(6) 0.055(6) 0.003(5) -0.014(5) 0.032(6)
C11 0.035(4) 0.054(5) 0.035(4) -0.002(4) -0.011(4) -0.007(4)
C12 0.036(5) 0.071(7) 0.065(6) 0.000(6) 0.002(5) 0.008(5)
C13 0.034(5) 0.128(12) 0.057(6) -0.017(7) -0.002(5) 0.010(6)
C14 0.043(6) 0.163(15) 0.048(6) -0.010(8) 0.006(5) -0.039(9)
C15 0.081(9) 0.095(10) 0.050(6) 0.018(6) -0.002(6) -0.044(8)
C16 0.055(6) 0.072(6) 0.054(5) 0.022(5) 0.008(5) -0.014(5)
C21 0.038(4) 0.039(4) 0.024(3) 0.002(3) -0.003(3) -0.002(4)
C22 0.036(4) 0.042(5) 0.037(4) -0.003(3) -0.002(3) -0.007(4)
C23 0.048(5) 0.044(5) 0.037(4) -0.007(4) -0.001(4) -0.019(4)
C24 0.067(6) 0.038(5) 0.047(5) -0.021(4) -0.005(5) -0.002(5)
C25 0.066(6) 0.056(6) 0.061(6) -0.018(5) -0.013(5) 0.018(5)
C26 0.054(5) 0.042(5) 0.044(5) -0.004(4) -0.003(4) 0.014(4)
C31 0.026(3) 0.048(5) 0.019(3) -0.004(3) -0.003(3) 0.000(3)
C32 0.022(4) 0.054(5) 0.041(4) 0.009(4) -0.007(3) -0.008(4)
C33 0.061(6) 0.092(7) 0.021(4) -0.001(4) 0.015(4) -0.028(6)
C34 0.031(4) 0.101(9) 0.034(4) -0.010(5) 0.009(4) -0.012(5)
C35 0.040(5) 0.076(7) 0.056(6) -0.019(5) 0.004(4) 0.020(5)
C36 0.036(4) 0.055(6) 0.041(4) -0.012(4) 0.003(4) -0.001(4)
C41 0.029(4) 0.041(4) 0.033(4) -0.008(3) -0.001(3) 0.004(3)
C42 0.034(4) 0.073(7) 0.058(5) 0.007(5) -0.005(4) -0.024(5)
C43 0.037(5) 0.093(9) 0.075(7) -0.005(7) -0.020(5) -0.016(5)
C44 0.031(5) 0.089(8) 0.066(6) -0.026(6) -0.017(4) 0.018(5)
C45 0.055(6) 0.072(7) 0.050(5) -0.005(5) -0.020(5) 0.034(6)
C46 0.040(4) 0.041(5) 0.044(5) -0.005(4) -0.008(4) 0.012(4)
Cl1 0.174(5) 0.128(4) 0.110(3) -0.006(3) -0.007(4) 0.041(4)
C50A 0.56(9) 0.20(4) 0.20(3) 0.09(3) -0.31(5) -0.16(5)

loop_
_atom_site_label
_atom_site_type_symbol
_atom_site_fract_x
_atom_site_fract_y
_atom_site_fract_z
_atom_site_U_iso_or_equiv
_atom_site_thermal_displace_type
_atom_site_occupancy
_atom_site_calc_flag
_atom_site_refinement_flags
_atom_site_disorder_assembly
_atom_site_disorder_group
Ni Ni 0.59570(9) 0.58975(5) 0.81723(5) 0.0300(2) Uani 1 d . . .
Br1 Br 0.58950(10) 0.71230(5) 0.76589(5) 0.0481(3) Uani 1 d . . .
Br2 Br 0.43063(8) 0.53660(6) 0.88557(5) 0.0519(3) Uani 1 d . . .
P1 P 0.77315(17) 0.57886(11) 0.88897(10) 0.0293(4) Uani 1 d . . .
P2 P 0.63105(17) 0.49748(11) 0.72920(10) 0.0282(4) Uani 1 d . . .
C1 C 0.7962(8) 0.4871(5) 0.9370(4) 0.0358(18) Uani 1 d . . .
H1A H 0.8839 0.4741 0.9339 0.043 Uiso 1 calc R . .
H1B H 0.7762 0.4938 0.9901 0.043 Uiso 1 calc R . .
C2 C 0.7212(8) 0.4196(4) 0.9074(4) 0.0322(16) Uani 1 d . . .
H2 H 0.6320 0.4302 0.9128 0.039 Uiso 1 calc R . .
C3 C 0.7477(7) 0.3904(4) 0.8265(4) 0.0299(16) Uani 1 d . . .
H3 H 0.8236 0.4145 0.8071 0.036 Uiso 1 calc R . .
C4 C 0.6392(7) 0.4030(4) 0.7698(4) 0.0338(16) Uani 1 d U . .
H4A H 0.5612 0.3925 0.7955 0.041 Uiso 1 calc R . .
H4B H 0.6474 0.3664 0.7290 0.041 Uiso 1 calc R . .
O1 O 0.7537(6) 0.3566(3) 0.9539(3) 0.0386(13) Uani 1 d . . .
O2 O 0.7684(6) 0.3110(3) 0.8363(3) 0.0457(15) Uani 1 d . . .
C5 C 0.7323(9) 0.2896(5) 0.9115(5) 0.043(2) Uani 1 d . . .
C6 C 0.5987(11) 0.2661(6) 0.9152(6) 0.062(3) Uani 1 d . . .
H6A H 0.5795 0.2490 0.9655 0.093 Uiso 1 calc R . .
H6B H 0.5841 0.2255 0.8800 0.093 Uiso 1 calc R . .
H6C H 0.5466 0.3087 0.9027 0.093 Uiso 1 calc R . .
C7 C 0.8199(11) 0.2278(6) 0.9370(6) 0.062(3) Uani 1 d . . .
H7A H 0.9042 0.2428 0.9266 0.094 Uiso 1 calc R . .
H7B H 0.8013 0.1815 0.9103 0.094 Uiso 1 calc R . .
H7C H 0.8101 0.2196 0.9903 0.094 Uiso 1 calc R . .
C11 C 0.9158(8) 0.5996(5) 0.8398(4) 0.0412(19) Uani 1 d . . .
C12 C 1.0069(9) 0.5463(7) 0.8197(6) 0.057(2) Uani 1 d . . .
H12 H 0.9924 0.4957 0.8325 0.069 Uiso 1 calc R . .
C13 C 1.1170(10) 0.5630(9) 0.7823(6) 0.073(4) Uani 1 d . . .
H13 H 1.1745 0.5254 0.7701 0.088 Uiso 1 calc R . .
C14 C 1.1375(11) 0.6415(11) 0.7635(6) 0.085(5) Uani 1 d . . .
H14 H 1.2109 0.6561 0.7396 0.102 Uiso 1 calc R . .
C15 C 1.0506(13) 0.6940(8) 0.7805(6) 0.075(4) Uani 1 d . . .
H15 H 1.0653 0.7444 0.7671 0.091 Uiso 1 calc R . .
C16 C 0.9371(10) 0.6757(7) 0.8181(6) 0.060(3) Uani 1 d . . .
H16 H 0.8782 0.7133 0.8282 0.072 Uiso 1 calc R . .
C21 C 0.7791(7) 0.6464(5) 0.9670(4) 0.0338(17) Uani 1 d . . .
C22 C 0.8829(8) 0.6504(5) 1.0119(4) 0.0385(18) Uani 1 d . . .
H22 H 0.9495 0.6176 1.0035 0.046 Uiso 1 calc R . .
C23 C 0.8884(9) 0.7038(5) 1.0703(5) 0.043(2) Uani 1 d . . .
H23 H 0.9576 0.7059 1.1018 0.052 Uiso 1 calc R . .
C24 C 0.7907(10) 0.7532(5) 1.0808(5) 0.050(2) Uani 1 d . . .
H24 H 0.7963 0.7902 1.1183 0.060 Uiso 1 calc R . .
C25 C 0.6875(10) 0.7495(6) 1.0382(6) 0.061(3) Uani 1 d . . .
H25 H 0.6215 0.7826 1.0472 0.073 Uiso 1 calc R . .
C26 C 0.6794(9) 0.6958(5) 0.9806(5) 0.047(2) Uani 1 d . . .
H26 H 0.6078 0.6927 0.9511 0.056 Uiso 1 calc R . .
C31 C 0.7701(7) 0.5099(5) 0.6714(4) 0.0311(16) Uani 1 d . . .
C32 C 0.8107(7) 0.5819(6) 0.6579(5) 0.0391(19) Uani 1 d . . .
H32 H 0.7683 0.6230 0.6787 0.047 Uiso 1 calc R . .
C33 C 0.9184(10) 0.5947(7) 0.6118(4) 0.058(3) Uani 1 d . . .
H33 H 0.9480 0.6437 0.6033 0.070 Uiso 1 calc R . .
C34 C 0.9759(8) 0.5334(7) 0.5809(5) 0.056(3) Uani 1 d . . .
H34 H 1.0447 0.5413 0.5498 0.067 Uiso 1 calc R . .
C35 C 0.9367(9) 0.4605(7) 0.5936(6) 0.058(3) Uani 1 d . . .
H35 H 0.9784 0.4200 0.5711 0.069 Uiso 1 calc R . .
C36 C 0.8344(8) 0.4466(6) 0.6401(5) 0.044(2) Uani 1 d . . .
H36 H 0.8089 0.3970 0.6504 0.053 Uiso 1 calc R . .
C41 C 0.5052(7) 0.4914(5) 0.6601(4) 0.0344(17) Uani 1 d . . .
C42 C 0.4179(9) 0.4337(6) 0.6596(6) 0.055(2) Uani 1 d . . .
H42 H 0.4207 0.3967 0.6972 0.066 Uiso 1 calc R . .
C43 C 0.3267(9) 0.4294(8) 0.6051(7) 0.068(3) Uani 1 d . . .
H43 H 0.2682 0.3903 0.6061 0.082 Uiso 1 calc R . .
C44 C 0.3231(9) 0.4845(7) 0.5480(6) 0.062(3) Uani 1 d . . .
H44 H 0.2635 0.4816 0.5099 0.075 Uiso 1 calc R . .
C45 C 0.4074(10) 0.5425(6) 0.5484(5) 0.059(3) Uani 1 d . . .
H45 H 0.4014 0.5795 0.5109 0.071 Uiso 1 calc R . .
C46 C 0.5009(4) 0.5494(2) 0.60134(19) 0.0418(19) Uani 1 d . . .
H46 H 0.5583 0.5890 0.5996 0.050 Uiso 1 calc R . .
Cl1 Cl 1.0967(4) 0.3733(2) 0.73266(19) 0.1375(19) Uani 1 d R . .
C50A C 1.1303(4) 0.3215(2) 0.81866(19) 0.32(4) Uani 0.75 d PR . .
C50B C 1.2135(4) 0.3583(2) 0.81058(19) 0.044(8) Uiso 0.25 d PR . .
Cl2A Cl 1.2627(4) 0.3753(2) 0.86566(19) 0.065(3) Uiso 0.25 d PR . .
Cl2B Cl 1.0633(4) 0.3296(2) 0.88036(19) 0.072(3) Uiso 0.25 d PR . .
Cl2C Cl 1.2044(4) 0.3630(2) 0.87179(19) 0.121(6) Uiso 0.25 d PR . .
Cl2D Cl 1.1388(4) 0.3310(2) 0.88378(19) 0.108(5) Uiso 0.25 d PR . .

loop_
_geom_bond_atom_site_label_1
_geom_bond_atom_site_label_2
_geom_bond_distance
_geom_bond_site_symmetry_2
_geom_bond_publ_flag
Ni P2 2.279(2) . y
Ni P1 2.297(2) . y
Ni Br1 2.3367(13) . y
Ni Br2 2.3391(13) . y
P1 C11 1.798(9) . y
P1 C21 1.821(8) . y
P1 C1 1.839(8) . y
P2 C4 1.810(8) . y
P2 C31 1.822(7) . y
P2 C41 1.825(8) . y
C1 C2 1.526(11) . y
C2 O1 1.421(9) . y
C2 C3 1.546(10) . y
C3 O2 1.423(9) . y
C3 C4 1.553(10) . y
O1 C5 1.413(11) . y
O2 C5 1.435(10) . y
C5 C6 1.494(14) . y
C5 C7 1.505(12) . y
C11 C12 1.400(14) . ?
C11 C16 1.409(14) . ?
C12 C13 1.386(15) . ?
C13 C14 1.44(2) . ?
C14 C15 1.34(2) . ?
C15 C16 1.426(16) . ?
C21 C22 1.370(12) . ?
C21 C26 1.397(12) . ?
C22 C23 1.397(11) . ?
C23 C24 1.373(13) . ?
C24 C25 1.341(14) . ?
C25 C26 1.392(14) . ?
C31 C32 1.358(12) . ?
C31 C36 1.421(12) . ?
C32 C33 1.433(12) . ?
C33 C34 1.356(16) . ?
C34 C35 1.366(16) . ?
C35 C36 1.393(14) . ?
C41 C42 1.380(12) . ?
C41 C46 1.456(9) . ?
C42 C43 1.376(14) . ?
C43 C44 1.400(17) . ?
C44 C45 1.363(16) . ?
C45 C46 1.378(10) . ?
Cl1 C50A 1.8085 . ?
Cl1 C50B 1.8818 . ?
C50A C50B 1.1109 . ?
C50A Cl2D 1.1671 . ?
C50A Cl2B 1.3146 . ?
C50A Cl2C 1.4302 . ?
C50A Cl2A 1.8983 . ?
C50B Cl2C 1.0902 . ?
C50B Cl2A 1.1479 . ?
C50B Cl2D 1.5965 . ?
C50B Cl2B 2.0918 . ?
Cl2A Cl2C 0.6714 . ?
Cl2A Cl2D 1.5744 . ?
Cl2A Cl2B 2.3008 . ?
Cl2B Cl2D 0.8131 . ?
Cl2B Cl2C 1.6308 . ?
Cl2C Cl2D 0.9258 . ?
